data_7205573
loop_
_publ_author_name
'Soegiarto, Airon C.'
'Yan, Wah'
'Kent, Andrew D.'
'Ward, Michael D.'

_publ_section_title
;
 Regulating low-dimensional magnetic behavior of organic radicals in
 crystalline hydrogen-bonded host frameworks
;
_journal_issue 7
_journal_name_full 'Journal of Materials Chemistry'
_journal_page_first 2204
_journal_paper_doi 10.1039/c0jm03449e
_journal_volume 21
_journal_year 2011
_chemical_formula_sum 'C24 H42 N7 O10 S2'
_chemical_formula_weight 652.77
_chemical_name_systematic
;
?
;
_space_group_IT_number 33
_symmetry_cell_setting orthorhombic
_symmetry_space_group_name_Hall 'P 2c -2n'
_symmetry_space_group_name_H-M 'P n a 21'
_atom_sites_solution_hydrogens geom
_atom_sites_solution_primary direct
_atom_sites_solution_secondary difmap
_audit_creation_method SHELXL-97
_cell_angle_alpha 90.00
_cell_angle_beta 90.00
_cell_angle_gamma 90.00
_cell_formula_units_Z 4
_cell_length_a 7.5142(4)
_cell_length_b 24.1429(14)
_cell_length_c 17.5439(10)
_cell_measurement_reflns_used 9866
_cell_measurement_temperature 200(2)
_cell_measurement_theta_max 26.34
_cell_measurement_theta_min 2.78
_cell_volume 3182.7(3)
_computing_cell_refinement 'Bruker SAINT'
_computing_data_collection 'Bruker APEX2'
_computing_data_reduction 'Bruker SAINT'
_computing_molecular_graphics 'Bruker SHELXTL'
_computing_publication_material 'Bruker SHELXTL'
_computing_structure_refinement 'SHELXL-97 (Sheldrick, 2008)'
_computing_structure_solution 'SHELXS-97 (Sheldrick, 2008)'
_diffrn_ambient_temperature 200(2)
_diffrn_measured_fraction_theta_full 0.999
_diffrn_measured_fraction_theta_max 0.999
_diffrn_measurement_device_type 'Bruker APEX-II CCD'
_diffrn_measurement_method '\f and \w scans'
_diffrn_radiation_monochromator graphite
_diffrn_radiation_source 'fine-focus sealed tube'
_diffrn_radiation_type MoK\a
_diffrn_radiation_wavelength 0.71073
_diffrn_reflns_av_R_equivalents 0.0255
_diffrn_reflns_av_sigmaI/netI 0.0168
_diffrn_reflns_limit_h_max 9
_diffrn_reflns_limit_h_min -9
_diffrn_reflns_limit_k_max 30
_diffrn_reflns_limit_k_min -30
_diffrn_reflns_limit_l_max 22
_diffrn_reflns_limit_l_min -22
_diffrn_reflns_number 40607
_diffrn_reflns_theta_full 26.48
_diffrn_reflns_theta_max 26.48
_diffrn_reflns_theta_min 1.43
_exptl_absorpt_coefficient_mu 0.230
_exptl_absorpt_correction_T_max 0.9642
_exptl_absorpt_correction_T_min 0.8840
_exptl_absorpt_correction_type multi-scan
_exptl_absorpt_process_details sadabs
_exptl_crystal_colour brown-yellow
_exptl_crystal_density_diffrn 1.362
_exptl_crystal_density_method 'not measured'
_exptl_crystal_description block
_exptl_crystal_F_000 1388
_exptl_crystal_size_max 0.55
_exptl_crystal_size_mid 0.32
_exptl_crystal_size_min 0.16
_refine_diff_density_max 0.411
_refine_diff_density_min -0.293
_refine_diff_density_rms 0.053
_refine_ls_abs_structure_details 'Flack H D (1983), Acta Cryst. A39, 876-881'
_refine_ls_abs_structure_Flack 0.03(4)
_refine_ls_extinction_method none
_refine_ls_goodness_of_fit_ref 1.075
_refine_ls_hydrogen_treatment constr
_refine_ls_matrix_type full
_refine_ls_number_parameters 426
_refine_ls_number_reflns 6573
_refine_ls_number_restraints 43
_refine_ls_restrained_S_all 1.076
_refine_ls_R_factor_all 0.0417
_refine_ls_R_factor_gt 0.0386
_refine_ls_shift/su_max 0.001
_refine_ls_shift/su_mean 0.000
_refine_ls_structure_factor_coef Fsqd
_refine_ls_weighting_details 'calc w=1/[\s^2^(Fo^2^)+(0.0753P)^2^+0.5115P] where P=(Fo^2^+2Fc^2^)/3'
_refine_ls_weighting_scheme calc
_refine_ls_wR_factor_gt 0.1096
_refine_ls_wR_factor_ref 0.1127
_reflns_number_gt 6149
_reflns_number_total 6573
_reflns_threshold_expression >2sigma(I)
_cod_data_source_file C0JM03449E.TXT
_cod_data_source_block GDS_7
_cod_depositor_comments
;
The following automatic conversions were performed:
'_symmetry_cell_setting' value 'Orthorhombic' changed to 'orthorhombic'
according to '/home/saulius/struct/CIF-dictionaries/cif_core.dic'
dictionary named 'cif_core.dic' version 2.4.1 from 2010-06-29.

Automatic conversion script
Id: cif_fix_enum 1555 2011-01-17 13:19:09Z saulius 
;
_cod_original_sg_symbol_H-M Pna2(1)
_cod_database_code 7205573

loop_
_symmetry_equiv_pos_as_xyz
'x, y, z'
'-x, -y, z+1/2'
'x+1/2, -y+1/2, z'
'-x+1/2, y+1/2, z+1/2'

loop_
_atom_site_label
_atom_site_type_symbol
_atom_site_fract_x
_atom_site_fract_y
_atom_site_fract_z
_atom_site_U_iso_or_equiv
_atom_site_adp_type
_atom_site_occupancy
_atom_site_symmetry_multiplicity
_atom_site_calc_flag
_atom_site_refinement_flags
_atom_site_disorder_assembly
_atom_site_disorder_group
C1 C 0.35856(15) 0.55686(5) 0.23756(8) 0.0387(3) Uani 1 1 d . . .
C2 C 0.85048(16) 0.32634(5) 0.32471(9) 0.0471(4) Uani 1 1 d . . .
C3 C 1.08854(15) 0.31545(4) 0.81607(7) 0.0309(3) Uani 1 1 d . . .
C4 C 1.10561(16) 0.25763(5) 0.81384(7) 0.0367(3) Uani 1 1 d . . .
H4 H 1.1411 0.2396 0.7682 0.044 Uiso 1 1 calc R . .
C5 C 1.07048(17) 0.22747(5) 0.87832(7) 0.0367(3) Uani 1 1 d . . .
H5 H 1.0822 0.1883 0.8768 0.044 Uiso 1 1 calc R . .
C6 C 1.01788(14) 0.25292(5) 0.94612(7) 0.0320(3) Uani 1 1 d . . .
C7 C 0.99931(17) 0.31023(5) 0.94660(7) 0.0372(3) Uani 1 1 d . . .
H7 H 0.9623 0.3283 0.9920 0.045 Uiso 1 1 calc R . .
C8 C 1.03392(17) 0.34138(5) 0.88188(7) 0.0362(3) Uani 1 1 d . . .
H8 H 1.0200 0.3805 0.8830 0.043 Uiso 1 1 calc R . .
C9 C 0.90532(15) 0.16209(5) 1.15002(7) 0.0318(3) Uani 1 1 d . . .
C10 C 0.86490(15) 0.13905(5) 1.08011(8) 0.0347(3) Uani 1 1 d . . .
H10 H 0.8098 0.1037 1.0774 0.042 Uiso 1 1 calc R . .
C11 C 0.90523(16) 0.16785(5) 1.01388(7) 0.0343(3) Uani 1 1 d . . .
H11 H 0.8797 0.1516 0.9658 0.041 Uiso 1 1 calc R . .
C12 C 0.98280(15) 0.22035(5) 1.01688(7) 0.0329(3) Uani 1 1 d . . .
C13 C 1.02378(17) 0.24267(5) 1.08800(7) 0.0398(3) Uani 1 1 d . . .
H13 H 1.0788 0.2780 1.0910 0.048 Uiso 1 1 calc R . .
C14 C 0.98539(17) 0.21403(5) 1.15449(7) 0.0387(3) Uani 1 1 d . . .
H14 H 1.0134 0.2297 1.2027 0.046 Uiso 1 1 calc R . .
C1T C 0.6902(2) -0.02002(6) 0.53187(8) 0.0489(4) Uani 1 1 d . . .
C2T C 0.7530(2) 0.03676(7) 0.55687(9) 0.0579(4) Uani 1 1 d . . .
H2T1 H 0.6839 0.0484 0.6022 0.069 Uiso 1 1 calc R . .
H2T2 H 0.8797 0.0344 0.5720 0.069 Uiso 1 1 calc R . .
C3T C 0.7337(3) 0.07970(7) 0.49622(11) 0.0678(5) Uani 1 1 d . . .
C4T C 0.5791(3) 0.07334(8) 0.44260(12) 0.0843(6) Uani 1 1 d . . .
H4T1 H 0.6243 0.0585 0.3937 0.101 Uiso 1 1 calc R . .
H4T2 H 0.5293 0.1105 0.4322 0.101 Uiso 1 1 calc R . .
C5T C 0.4287(2) 0.03598(6) 0.47020(9) 0.0490(4) Uani 1 1 d . . .
C6T C 0.3132(3) 0.06232(10) 0.53009(15) 0.0952(7) Uani 1 1 d . . .
H6T1 H 0.2320 0.0345 0.5512 0.143 Uiso 1 1 calc R . .
H6T2 H 0.2441 0.0925 0.5072 0.143 Uiso 1 1 calc R . .
H6T3 H 0.3883 0.0772 0.5709 0.143 Uiso 1 1 calc R . .
C7T C 0.3128(3) 0.02049(9) 0.40047(11) 0.0768(6) Uani 1 1 d . . .
H7T1 H 0.3863 0.0013 0.3626 0.115 Uiso 1 1 calc R . .
H7T2 H 0.2631 0.0542 0.3779 0.115 Uiso 1 1 calc R . .
H7T3 H 0.2157 -0.0039 0.4168 0.115 Uiso 1 1 calc R . .
C8T C 0.8093(2) -0.04412(8) 0.46913(11) 0.0662(5) Uani 1 1 d . . .
H8T1 H 0.7594 -0.0793 0.4514 0.099 Uiso 1 1 calc R . .
H8T2 H 0.9291 -0.0504 0.4895 0.099 Uiso 1 1 calc R . .
H8T3 H 0.8156 -0.0180 0.4264 0.099 Uiso 1 1 calc R . .
C9T C 0.6883(3) -0.05864(8) 0.60055(10) 0.0715(5) Uani 1 1 d . . .
H9T1 H 0.6041 -0.0446 0.6386 0.107 Uiso 1 1 calc R . .
H9T2 H 0.8077 -0.0604 0.6229 0.107 Uiso 1 1 calc R . .
H9T3 H 0.6519 -0.0958 0.5843 0.107 Uiso 1 1 calc R . .
N1 N 0.35694(14) 0.61142(4) 0.23230(10) 0.0489(3) Uani 1 1 d . . .
H1A H 0.2550 0.6292 0.2292 0.059 Uiso 1 1 calc R . .
H1B H 0.4578 0.6300 0.2319 0.059 Uiso 1 1 calc R . .
N2 N 0.51240(15) 0.53026(4) 0.24515(8) 0.0479(3) Uani 1 1 d . . .
H2A H 0.6128 0.5490 0.2467 0.057 Uiso 1 1 calc R . .
H2B H 0.5139 0.4939 0.2487 0.057 Uiso 1 1 calc R . .
N3 N 0.20768(14) 0.52869(4) 0.23815(8) 0.0461(3) Uani 1 1 d . . .
H3A H 0.1054 0.5463 0.2350 0.055 Uiso 1 1 calc R . .
H3B H 0.2095 0.4923 0.2417 0.055 Uiso 1 1 calc R . .
N4 N 0.69902(17) 0.31693(5) 0.36192(9) 0.0567(4) Uani 1 1 d . . .
H4A H 0.5997 0.3326 0.3464 0.068 Uiso 1 1 calc R . .
H4B H 0.6983 0.2951 0.4020 0.068 Uiso 1 1 calc R . .
N5 N 0.85540(16) 0.35851(5) 0.26520(8) 0.0500(3) Uani 1 1 d . . .
H5A H 0.7574 0.3745 0.2488 0.060 Uiso 1 1 calc R . .
H5B H 0.9567 0.3642 0.2413 0.060 Uiso 1 1 calc R . .
N6 N 0.99792(17) 0.30183(5) 0.35122(9) 0.0563(4) Uani 1 1 d . . .
H6A H 1.1006 0.3073 0.3283 0.068 Uiso 1 1 calc R . .
H6B H 0.9921 0.2802 0.3915 0.068 Uiso 1 1 calc R . .
N1T N 0.50753(15) -0.01505(4) 0.50121(6) 0.0437(3) Uani 1 1 d . . .
O1 O 0.98568(12) 0.34415(4) 0.68109(5) 0.0451(2) Uani 1 1 d . . .
O2 O 1.14011(12) 0.41259(4) 0.75578(6) 0.0422(2) Uani 1 1 d . . .
O3 O 1.30343(13) 0.33489(4) 0.70371(6) 0.0450(2) Uani 1 1 d . . .
O4 O 0.69692(12) 0.09309(3) 1.22119(6) 0.0431(2) Uani 1 1 d . . .
O5 O 0.84008(13) 0.16621(4) 1.29457(6) 0.0457(2) Uani 1 1 d . . .
O6 O 1.01291(11) 0.08896(4) 1.24814(6) 0.0436(2) Uani 1 1 d . . .
O1T O 0.41309(17) -0.05902(4) 0.50128(7) 0.0635(3) Uani 1 1 d . . .
O2T O 0.8406(2) 0.11611(6) 0.48723(11) 0.0978(5) Uani 1 1 d . . .
S1 S 1.13386(4) 0.354469(11) 0.732829(19) 0.03438(6) Uani 1 1 d . . .
S2 S 0.85928(4) 0.125083(11) 1.23465(2) 0.03589(7) Uani 1 1 d . . .
O7 O 1.3093(4) 0.24100(10) 0.60941(15) 0.0709(7) Uani 0.504(2) 1 d PU A -1
H7O H 1.3829 0.2253 0.6382 0.106 Uiso 0.504(2) 1 calc PR A -1
C15 C 1.2536(11) 0.2016(3) 0.5473(4) 0.130(2) Uani 0.504(2) 1 d PU A -1
H15A H 1.1723 0.1737 0.5683 0.195 Uiso 0.504(2) 1 calc PR A -1
H15B H 1.3590 0.1831 0.5263 0.195 Uiso 0.504(2) 1 calc PR A -1
H15C H 1.1931 0.2222 0.5067 0.195 Uiso 0.504(2) 1 calc PR A -1
O7' O 0.8556(3) 0.23022(7) 0.45770(11) 0.0562(7) Uani 0.496(2) 1 d PU A -2
H7O' H 0.8750 0.2535 0.4232 0.084 Uiso 0.496(2) 1 calc PR A -2
C15' C 1.0408(8) 0.2160(3) 0.5013(4) 0.122(2) Uani 0.496(2) 1 d PU A -2
H15D H 1.1152 0.2492 0.5034 0.184 Uiso 0.496(2) 1 calc PR A -2
H15E H 1.1039 0.1867 0.4735 0.184 Uiso 0.496(2) 1 calc PR A -2
H15F H 1.0149 0.2033 0.5532 0.184 Uiso 0.496(2) 1 calc PR A -2
O8 O 0.8577(11) 0.2261(4) 0.4653(4) 0.297(4) Uani 0.685(3) 1 d PU B -1
H8O H 0.7695 0.2325 0.4382 0.446 Uiso 0.685(3) 1 d PR B -1
H9O H 0.8629 0.1941 0.4744 0.446 Uiso 0.685(3) 1 d PR B -1
O8' O 1.4451(6) 0.25666(15) 0.6080(2) 0.0668(11) Uani 0.315(3) 1 d PU B -2
H8O' H 1.3586 0.2769 0.6342 0.100 Uiso 0.315(3) 1 d PR B -2
H9O' H 1.4800 0.2262 0.6326 0.100 Uiso 0.315(3) 1 d PRU B -2

loop_
_atom_site_aniso_label
_atom_site_aniso_U_11
_atom_site_aniso_U_22
_atom_site_aniso_U_33
_atom_site_aniso_U_23
_atom_site_aniso_U_13
_atom_site_aniso_U_12
C1 0.0375(5) 0.0377(5) 0.0410(5) -0.0070(6) 0.0017(5) 0.0014(5)
C2 0.0302(5) 0.0296(5) 0.0815(9) -0.0196(6) -0.0062(6) -0.0044(5)
C3 0.0270(5) 0.0279(5) 0.0380(5) 0.0032(4) -0.0043(4) -0.0008(4)
C4 0.0384(6) 0.0310(5) 0.0406(6) -0.0021(5) -0.0031(5) 0.0044(5)
C5 0.0376(6) 0.0267(5) 0.0456(6) 0.0003(5) -0.0029(5) 0.0031(5)
C6 0.0254(5) 0.0305(5) 0.0402(5) 0.0012(5) -0.0073(4) -0.0020(4)
C7 0.0394(6) 0.0341(6) 0.0381(6) -0.0042(5) -0.0026(5) 0.0005(5)
C8 0.0382(6) 0.0255(5) 0.0447(6) -0.0013(5) -0.0043(5) 0.0013(5)
C9 0.0275(5) 0.0285(5) 0.0393(5) 0.0047(4) -0.0015(4) 0.0000(4)
C10 0.0336(6) 0.0255(5) 0.0448(6) -0.0010(5) -0.0030(5) -0.0020(4)
C11 0.0326(5) 0.0310(5) 0.0392(5) -0.0032(5) -0.0053(5) -0.0002(5)
C12 0.0279(5) 0.0306(5) 0.0401(6) 0.0008(5) -0.0020(5) -0.0002(4)
C13 0.0438(6) 0.0341(6) 0.0414(6) 0.0032(5) -0.0107(5) -0.0132(5)
C14 0.0421(6) 0.0368(6) 0.0373(6) 0.0016(5) -0.0074(5) -0.0095(5)
C1T 0.0487(7) 0.0552(7) 0.0429(7) 0.0090(6) -0.0024(6) 0.0037(7)
C2T 0.0574(8) 0.0662(9) 0.0501(8) 0.0012(7) -0.0108(7) -0.0081(7)
C3T 0.0755(10) 0.0551(8) 0.0728(10) 0.0107(8) -0.0120(9) -0.0264(8)
C4T 0.1078(13) 0.0661(10) 0.0789(10) 0.0339(8) -0.0299(11) -0.0285(10)
C5T 0.0549(7) 0.0414(7) 0.0506(7) 0.0060(6) -0.0123(6) -0.0032(6)
C6T 0.0963(13) 0.0959(13) 0.0935(14) -0.0304(11) -0.0188(12) 0.0384(12)
C7T 0.0962(12) 0.0703(10) 0.0639(9) 0.0070(9) -0.0313(9) -0.0023(10)
C8T 0.0562(8) 0.0740(10) 0.0684(10) -0.0030(9) 0.0006(8) 0.0095(8)
C9T 0.0871(11) 0.0716(10) 0.0559(9) 0.0232(8) -0.0074(9) 0.0081(9)
N1 0.0376(5) 0.0341(5) 0.0749(7) -0.0048(6) -0.0031(6) 0.0003(4)
N2 0.0369(5) 0.0368(5) 0.0700(8) -0.0040(5) 0.0007(5) 0.0013(4)
N3 0.0378(5) 0.0330(5) 0.0675(7) -0.0044(5) 0.0012(6) 0.0018(4)
N4 0.0372(6) 0.0491(6) 0.0838(9) 0.0146(6) -0.0043(6) -0.0066(5)
N5 0.0363(5) 0.0568(7) 0.0569(7) 0.0012(6) -0.0013(5) 0.0022(5)
N6 0.0387(6) 0.0380(6) 0.0923(10) 0.0054(6) -0.0065(6) 0.0018(5)
N1T 0.0456(6) 0.0422(6) 0.0435(6) 0.0063(5) -0.0007(5) -0.0051(5)
O1 0.0470(5) 0.0469(5) 0.0414(4) 0.0033(4) -0.0083(4) 0.0039(4)
O2 0.0433(4) 0.0299(4) 0.0535(5) 0.0023(4) 0.0053(4) -0.0004(3)
O3 0.0418(4) 0.0390(4) 0.0542(5) 0.0020(4) 0.0095(4) 0.0013(4)
O4 0.0346(4) 0.0372(4) 0.0575(5) 0.0043(4) 0.0048(4) -0.0066(3)
O5 0.0485(5) 0.0453(5) 0.0433(5) -0.0013(4) 0.0052(4) -0.0054(4)
O6 0.0377(4) 0.0386(4) 0.0546(5) 0.0103(4) -0.0041(4) 0.0001(4)
O1T 0.0728(7) 0.0453(5) 0.0724(7) 0.0117(5) 0.0019(6) -0.0180(5)
O2T 0.1110(11) 0.0756(8) 0.1069(11) 0.0249(8) -0.0193(9) -0.0491(7)
S1 0.03352(12) 0.03003(12) 0.03958(13) 0.00348(12) 0.00010(12) 0.00160(10)
S2 0.03308(12) 0.03247(12) 0.04212(13) 0.00482(14) 0.00177(13) -0.00338(10)
O7 0.0861(16) 0.0597(13) 0.0670(13) -0.0051(11) -0.0153(13) 0.0162(12)
C15 0.158(5) 0.131(4) 0.102(4) 0.012(4) 0.004(4) 0.035(4)
O7' 0.1099(18) 0.0274(8) 0.0312(8) 0.0093(7) -0.0051(10) -0.0221(9)
C15' 0.119(4) 0.145(4) 0.103(4) 0.016(3) 0.003(3) -0.053(3)
O8 0.277(8) 0.407(10) 0.207(7) 0.078(7) -0.027(6) -0.049(6)
O8' 0.096(3) 0.0533(19) 0.0509(18) 0.0096(15) 0.008(2) 0.0249(19)

loop_
_atom_type_symbol
_atom_type_description
_atom_type_scat_dispersion_real
_atom_type_scat_dispersion_imag
_atom_type_scat_source
C C 0.0033 0.0016 'International Tables Vol C Tables 4.2.6.8 and 6.1.1.4'
H H 0.0000 0.0000 'International Tables Vol C Tables 4.2.6.8 and 6.1.1.4'
N N 0.0061 0.0033 'International Tables Vol C Tables 4.2.6.8 and 6.1.1.4'
O O 0.0106 0.0060 'International Tables Vol C Tables 4.2.6.8 and 6.1.1.4'
S S 0.1246 0.1234 'International Tables Vol C Tables 4.2.6.8 and 6.1.1.4'

loop_
_geom_angle_atom_site_label_1
_geom_angle_atom_site_label_2
_geom_angle_atom_site_label_3
_geom_angle
_geom_angle_site_symmetry_1
_geom_angle_site_symmetry_3
_geom_angle_publ_flag
N1 C1 N3 120.38(11) . . ?
N1 C1 N2 119.80(11) . . ?
N3 C1 N2 119.77(11) . . ?
N5 C2 N4 121.29(13) . . ?
N5 C2 N6 121.24(13) . . ?
N4 C2 N6 117.47(14) . . ?
C8 C3 C4 120.23(11) . . ?
C8 C3 S1 120.49(8) . . ?
C4 C3 S1 119.27(9) . . ?
C5 C4 C3 119.22(11) . . ?
C5 C4 H4 120.4 . . ?
C3 C4 H4 120.4 . . ?
C4 C5 C6 121.59(11) . . ?
C4 C5 H5 119.2 . . ?
C6 C5 H5 119.2 . . ?
C7 C6 C5 118.14(11) . . ?
C7 C6 C12 120.08(11) . . ?
C5 C6 C12 121.78(10) . . ?
C8 C7 C6 121.05(11) . . ?
C8 C7 H7 119.5 . . ?
C6 C7 H7 119.5 . . ?
C3 C8 C7 119.76(11) . . ?
C3 C8 H8 120.1 . . ?
C7 C8 H8 120.1 . . ?
C10 C9 C14 120.52(11) . . ?
C10 C9 S2 119.97(9) . . ?
C14 C9 S2 119.50(9) . . ?
C9 C10 C11 119.60(11) . . ?
C9 C10 H10 120.2 . . ?
C11 C10 H10 120.2 . . ?
C10 C11 C12 120.97(11) . . ?
C10 C11 H11 119.5 . . ?
C12 C11 H11 119.5 . . ?
C13 C12 C11 118.50(11) . . ?
C13 C12 C6 120.12(10) . . ?
C11 C12 C6 121.37(11) . . ?
C14 C13 C12 120.96(11) . . ?
C14 C13 H13 119.5 . . ?
C12 C13 H13 119.5 . . ?
C13 C14 C9 119.43(11) . . ?
C13 C14 H14 120.3 . . ?
C9 C14 H14 120.3 . . ?
N1T C1T C2T 108.72(12) . . ?
N1T C1T C9T 109.16(13) . . ?
C2T C1T C9T 109.14(13) . . ?
N1T C1T C8T 108.15(12) . . ?
C2T C1T C8T 111.69(14) . . ?
C9T C1T C8T 109.94(14) . . ?
C3T C2T C1T 113.06(14) . . ?
C3T C2T H2T1 109.0 . . ?
C1T C2T H2T1 109.0 . . ?
C3T C2T H2T2 109.0 . . ?
C1T C2T H2T2 109.0 . . ?
H2T1 C2T H2T2 107.8 . . ?
O2T C3T C2T 122.44(18) . . ?
O2T C3T C4T 120.64(18) . . ?
C2T C3T C4T 116.79(15) . . ?
C3T C4T C5T 115.75(16) . . ?
C3T C4T H4T1 108.3 . . ?
C5T C4T H4T1 108.3 . . ?
C3T C4T H4T2 108.3 . . ?
C5T C4T H4T2 108.3 . . ?
H4T1 C4T H4T2 107.4 . . ?
N1T C5T C6T 109.15(14) . . ?
N1T C5T C4T 108.33(13) . . ?
C6T C5T C4T 113.55(16) . . ?
N1T C5T C7T 108.44(12) . . ?
C6T C5T C7T 109.25(16) . . ?
C4T C5T C7T 108.00(15) . . ?
C5T C6T H6T1 109.5 . . ?
C5T C6T H6T2 109.5 . . ?
H6T1 C6T H6T2 109.5 . . ?
C5T C6T H6T3 109.5 . . ?
H6T1 C6T H6T3 109.5 . . ?
H6T2 C6T H6T3 109.5 . . ?
C5T C7T H7T1 109.5 . . ?
C5T C7T H7T2 109.5 . . ?
H7T1 C7T H7T2 109.5 . . ?
C5T C7T H7T3 109.5 . . ?
H7T1 C7T H7T3 109.5 . . ?
H7T2 C7T H7T3 109.5 . . ?
C1T C8T H8T1 109.5 . . ?
C1T C8T H8T2 109.5 . . ?
H8T1 C8T H8T2 109.5 . . ?
C1T C8T H8T3 109.5 . . ?
H8T1 C8T H8T3 109.5 . . ?
H8T2 C8T H8T3 109.5 . . ?
C1T C9T H9T1 109.5 . . ?
C1T C9T H9T2 109.5 . . ?
H9T1 C9T H9T2 109.5 . . ?
C1T C9T H9T3 109.5 . . ?
H9T1 C9T H9T3 109.5 . . ?
H9T2 C9T H9T3 109.5 . . ?
C1 N1 H1A 120.0 . . ?
C1 N1 H1B 120.0 . . ?
H1A N1 H1B 120.0 . . ?
C1 N2 H2A 120.0 . . ?
C1 N2 H2B 120.0 . . ?
H2A N2 H2B 120.0 . . ?
C1 N3 H3A 120.0 . . ?
C1 N3 H3B 120.0 . . ?
H3A N3 H3B 120.0 . . ?
C2 N4 H4A 120.0 . . ?
C2 N4 H4B 120.0 . . ?
H4A N4 H4B 120.0 . . ?
C2 N5 H5A 120.0 . . ?
C2 N5 H5B 120.0 . . ?
H5A N5 H5B 120.0 . . ?
C2 N6 H6A 120.0 . . ?
C2 N6 H6B 120.0 . . ?
H6A N6 H6B 120.0 . . ?
O1T N1T C5T 118.22(12) . . ?
O1T N1T C1T 116.62(11) . . ?
C5T N1T C1T 125.16(11) . . ?
O3 S1 O1 113.30(6) . . ?
O3 S1 O2 112.44(5) . . ?
O1 S1 O2 111.12(6) . . ?
O3 S1 C3 106.61(6) . . ?
O1 S1 C3 106.00(6) . . ?
O2 S1 C3 106.85(5) . . ?
O5 S2 O4 113.25(6) . . ?
O5 S2 O6 111.59(6) . . ?
O4 S2 O6 111.63(5) . . ?
O5 S2 C9 106.36(6) . . ?
O4 S2 C9 107.13(6) . . ?
O6 S2 C9 106.39(6) . . ?
C15 O7 H8O' 158.5 . . ?
H7O O7 H8O' 83.7 . . ?
C15 O7 H9O' 107.8 . . ?
H7O O7 H9O' 26.1 . . ?
H8O' O7 H9O' 76.3 . . ?
C15' O7' H7O' 109.5 . . ?
C15' O7' H8O 172.0 . . ?
H7O' O7' H8O 76.5 . . ?
C15' O7' H9O 66.4 . . ?
H7O' O7' H9O 148.6 . . ?
H8O O7' H9O 105.7 . . ?
O7' C15' H15D 109.5 . . ?
O7' C15' H15E 109.5 . . ?
H15D C15' H15E 109.5 . . ?
O7' C15' H15F 109.5 . . ?
H15D C15' H15F 109.5 . . ?
H15E C15' H15F 109.5 . . ?
O7' C15' H9O 33.9 . . ?
H15D C15' H9O 143.4 . . ?
H15E C15' H9O 91.2 . . ?
H15F C15' H9O 90.3 . . ?
H8O O8 H9O 109.6 . . ?
H8O' O8' H9O' 113.3 . . ?

loop_
_geom_bond_atom_site_label_1
_geom_bond_atom_site_label_2
_geom_bond_distance
_geom_bond_site_symmetry_2
_geom_bond_publ_flag
C1 N1 1.3207(16) . ?
C1 N3 1.3221(16) . ?
C1 N2 1.3290(16) . ?
C2 N5 1.302(2) . ?
C2 N4 1.3316(19) . ?
C2 N6 1.3394(18) . ?
C3 C8 1.3760(17) . ?
C3 C4 1.4023(16) . ?
C3 S1 1.7709(12) . ?
C4 C5 1.3710(18) . ?
C4 H4 0.9500 . ?
C5 C6 1.3959(17) . ?
C5 H5 0.9500 . ?
C6 C7 1.3905(17) . ?
C6 C12 1.4932(17) . ?
C7 C8 1.3865(18) . ?
C7 H7 0.9500 . ?
C8 H8 0.9500 . ?
C9 C10 1.3806(18) . ?
C9 C14 1.3929(16) . ?
C9 S2 1.7672(12) . ?
C10 C11 1.3877(18) . ?
C10 H10 0.9500 . ?
C11 C12 1.3959(16) . ?
C11 H11 0.9500 . ?
C12 C13 1.3935(17) . ?
C13 C14 1.3864(18) . ?
C13 H13 0.9500 . ?
C14 H14 0.9500 . ?
C1T N1T 1.4794(19) . ?
C1T C2T 1.515(2) . ?
C1T C9T 1.524(2) . ?
C1T C8T 1.533(2) . ?
C2T C3T 1.493(2) . ?
C2T H2T1 0.9900 . ?
C2T H2T2 0.9900 . ?
C3T O2T 1.201(2) . ?
C3T C4T 1.502(3) . ?
C4T C5T 1.525(3) . ?
C4T H4T1 0.9900 . ?
C4T H4T2 0.9900 . ?
C5T N1T 1.4713(18) . ?
C5T C6T 1.504(3) . ?
C5T C7T 1.548(2) . ?
C6T H6T1 0.9800 . ?
C6T H6T2 0.9800 . ?
C6T H6T3 0.9800 . ?
C7T H7T1 0.9800 . ?
C7T H7T2 0.9800 . ?
C7T H7T3 0.9800 . ?
C8T H8T1 0.9800 . ?
C8T H8T2 0.9800 . ?
C8T H8T3 0.9800 . ?
C9T H9T1 0.9800 . ?
C9T H9T2 0.9800 . ?
C9T H9T3 0.9800 . ?
N1 H1A 0.8800 . ?
N1 H1B 0.8800 . ?
N2 H2A 0.8800 . ?
N2 H2B 0.8800 . ?
N3 H3A 0.8800 . ?
N3 H3B 0.8800 . ?
N4 H4A 0.8800 . ?
N4 H4B 0.8800 . ?
N5 H5A 0.8800 . ?
N5 H5B 0.8800 . ?
N6 H6A 0.8800 . ?
N6 H6B 0.8800 . ?
N1T O1T 1.2770(15) . ?
O1 S1 1.4580(10) . ?
O2 S1 1.4605(9) . ?
O3 S1 1.4519(10) . ?
O4 S2 1.4631(9) . ?
O5 S2 1.4532(10) . ?
O6 S2 1.4660(9) . ?
O7 C15 1.507(7) . ?
O7 H7O 0.8400 . ?
O7 H8O' 1.0373 . ?
O7 H9O' 1.3919 . ?
C15 H15A 0.9800 . ?
C15 H15B 0.9800 . ?
C15 H15C 0.9800 . ?
O7' C15' 1.624(7) . ?
O7' H7O' 0.8400 . ?
O7' H8O 0.7343 . ?
O7' H9O 0.9219 . ?
C15' H15D 0.9800 . ?
C15' H15E 0.9800 . ?
C15' H15F 0.9800 . ?
C15' H9O 1.5128 . ?
O8 H8O 0.8307 . ?
O8 H9O 0.7908 . ?
O8' H8O' 0.9335 . ?
O8' H9O' 0.8921 . ?

loop_
_geom_torsion_atom_site_label_1
_geom_torsion_atom_site_label_2
_geom_torsion_atom_site_label_3
_geom_torsion_atom_site_label_4
_geom_torsion
_geom_torsion_site_symmetry_1
_geom_torsion_site_symmetry_2
_geom_torsion_site_symmetry_3
_geom_torsion_site_symmetry_4
_geom_torsion_publ_flag
C8 C3 C4 C5 -1.21(18) . . . . ?
S1 C3 C4 C5 180.00(10) . . . . ?
C3 C4 C5 C6 0.09(19) . . . . ?
C4 C5 C6 C7 0.85(18) . . . . ?
C4 C5 C6 C12 -178.82(11) . . . . ?
C5 C6 C7 C8 -0.72(18) . . . . ?
C12 C6 C7 C8 178.97(11) . . . . ?
C4 C3 C8 C7 1.35(18) . . . . ?
S1 C3 C8 C7 -179.88(9) . . . . ?
C6 C7 C8 C3 -0.37(19) . . . . ?
C14 C9 C10 C11 0.28(17) . . . . ?
S2 C9 C10 C11 -178.53(9) . . . . ?
C9 C10 C11 C12 -1.34(17) . . . . ?
C10 C11 C12 C13 1.82(17) . . . . ?
C10 C11 C12 C6 -176.72(11) . . . . ?
C7 C6 C12 C13 -34.13(16) . . . . ?
C5 C6 C12 C13 145.54(12) . . . . ?
C7 C6 C12 C11 144.39(12) . . . . ?
C5 C6 C12 C11 -35.94(16) . . . . ?
C11 C12 C13 C14 -1.28(18) . . . . ?
C6 C12 C13 C14 177.29(11) . . . . ?
C12 C13 C14 C9 0.26(19) . . . . ?
C10 C9 C14 C13 0.25(18) . . . . ?
S2 C9 C14 C13 179.07(10) . . . . ?
N1T C1T C2T C3T -52.40(18) . . . . ?
C9T C1T C2T C3T -171.38(15) . . . . ?
C8T C1T C2T C3T 66.86(19) . . . . ?
C1T C2T C3T O2T -143.27(19) . . . . ?
C1T C2T C3T C4T 32.7(2) . . . . ?
O2T C3T C4T C5T -165.07(19) . . . . ?
C2T C3T C4T C5T 18.9(3) . . . . ?
C3T C4T C5T N1T -46.0(2) . . . . ?
C3T C4T C5T C6T 75.4(2) . . . . ?
C3T C4T C5T C7T -163.28(17) . . . . ?
C6T C5T N1T O1T 81.36(17) . . . . ?
C4T C5T N1T O1T -154.55(14) . . . . ?
C7T C5T N1T O1T -37.58(18) . . . . ?
C6T C5T N1T C1T -99.46(17) . . . . ?
C4T C5T N1T C1T 24.63(19) . . . . ?
C7T C5T N1T C1T 141.60(14) . . . . ?
C2T C1T N1T O1T -157.35(12) . . . . ?
C9T C1T N1T O1T -38.38(17) . . . . ?
C8T C1T N1T O1T 81.20(16) . . . . ?
C2T C1T N1T C5T 23.46(18) . . . . ?
C9T C1T N1T C5T 142.42(14) . . . . ?
C8T C1T N1T C5T -97.99(16) . . . . ?
C8 C3 S1 O3 132.71(10) . . . . ?
C4 C3 S1 O3 -48.50(11) . . . . ?
C8 C3 S1 O1 -106.30(10) . . . . ?
C4 C3 S1 O1 72.48(10) . . . . ?
C8 C3 S1 O2 12.28(11) . . . . ?
C4 C3 S1 O2 -168.93(9) . . . . ?
C10 C9 S2 O5 -155.34(9) . . . . ?
C14 C9 S2 O5 25.83(11) . . . . ?
C10 C9 S2 O4 -33.94(11) . . . . ?
C14 C9 S2 O4 147.23(10) . . . . ?
C10 C9 S2 O6 85.58(10) . . . . ?
C14 C9 S2 O6 -93.25(10) . . . . ?
